data_7046261
loop_
_publ_author_name
'Keogan, D. M.'
'Oliveira, S. S. C.'
'Sangenito, L. S.'
'Branquinha, M. H.'
'Jagoo, R. D.'
'Twamley, B.'
'Santos, A. L. S.'
'Griffith, D. M.'

_publ_section_title
;
 Novel antimony(iii) hydroxamic acid complexes as potential
 anti-leishmanial agents.
;
_journal_issue 21
_journal_name_full 'Dalton transactions (Cambridge, England : 2003)'
_journal_page_first 7245
_journal_page_last 7255
_journal_paper_doi 10.1039/c8dt00546j
_journal_volume 47
_journal_year 2018
_chemical_formula_moiety 'C14 H12 Cl N2 O4 Sb'
_chemical_formula_sum 'C14 H12 Cl N2 O4 Sb'
_chemical_formula_weight 429.46
_space_group_crystal_system monoclinic
_space_group_IT_number 14
_space_group_name_Hall '-P 2ybc'
_space_group_name_H-M_alt 'P 1 21/c 1'
_symmetry_space_group_name_Hall '-P 2ybc'
_symmetry_space_group_name_H-M 'P 1 21/c 1'
_atom_sites_solution_hydrogens mixed
_atom_sites_solution_primary dual
_audit_creation_date 2017-07-17
_audit_creation_method
;
Olex2 1.2
(compiled 2017.03.28 svn.r3405 for OlexSys, GUI svn.r5337)
;
_audit_update_record
;
2018-01-31 deposited with the CCDC.
2018-05-08 downloaded from the CCDC.
;
_cell_angle_alpha 90
_cell_angle_beta 96.0053(16)
_cell_angle_gamma 90
_cell_formula_units_Z 4
_cell_length_a 10.9598(4)
_cell_length_b 4.9157(2)
_cell_length_c 27.3577(11)
_cell_measurement_reflns_used 9933
_cell_measurement_temperature 100(2)
_cell_measurement_theta_max 33.18
_cell_measurement_theta_min 2.99
_cell_volume 1465.81(10)
_computing_cell_refinement 'SAINT v8.37A (Bruker, 2015)'
_computing_data_collection 'APEX 3 (Bruker, 2016) '
_computing_data_reduction 'SAINT v8.37A (Bruker, 2015)'
_computing_molecular_graphics 'Olex2 (Dolomanov et al., 2009)'
_computing_publication_material 'Olex2 (Dolomanov et al., 2009)'
_computing_structure_refinement 'XL (Sheldrick, 2008)'
_computing_structure_solution 'XT (Sheldrick, 2015)'
_diffrn_ambient_temperature 100(2)
_diffrn_detector 'Bruker D8 Quest ECO'
_diffrn_detector_area_resol_mean 5.12
_diffrn_detector_type 'CMOS area detector'
_diffrn_measured_fraction_theta_full 0.998
_diffrn_measured_fraction_theta_max 0.997
_diffrn_measurement_device 'three-circle diffractometer'
_diffrn_measurement_device_type 'Bruker D8 Quest ECO'
_diffrn_measurement_method '\w and \f scans'
_diffrn_radiation_monochromator graphite
_diffrn_radiation_probe x-ray
_diffrn_radiation_type MoK\a
_diffrn_radiation_wavelength 0.71073
_diffrn_reflns_av_R_equivalents 0.0243
_diffrn_reflns_av_unetI/netI 0.0129
_diffrn_reflns_Laue_measured_fraction_full 0.998
_diffrn_reflns_Laue_measured_fraction_max 0.997
_diffrn_reflns_limit_h_max 16
_diffrn_reflns_limit_h_min -16
_diffrn_reflns_limit_k_max 7
_diffrn_reflns_limit_k_min -7
_diffrn_reflns_limit_l_max 42
_diffrn_reflns_limit_l_min -38
_diffrn_reflns_number 50221
_diffrn_reflns_point_group_measured_fraction_full 0.998
_diffrn_reflns_point_group_measured_fraction_max 0.997
_diffrn_reflns_theta_full 25.242
_diffrn_reflns_theta_max 33.195
_diffrn_reflns_theta_min 2.995
_diffrn_source 'standard sealed x-ray tube'
_diffrn_source_target Mo
_diffrn_standards_number 0
_exptl_absorpt_coefficient_mu 2.084
_exptl_absorpt_correction_T_max 0.7465
_exptl_absorpt_correction_T_min 0.5659
_exptl_absorpt_correction_type multi-scan
_exptl_absorpt_process_details
'SADABS-2016/2 (Bruker,2016/2) was used for absorption correction. wR2(int) was 0.1191 before and 0.0415 after correction. The Ratio of minimum to maximum transmission is 0.7558. The \l/2 correction factor is 0.00150.'
_exptl_crystal_colour colourless
_exptl_crystal_colour_primary colourless
_exptl_crystal_density_diffrn 1.946
_exptl_crystal_description needle
_exptl_crystal_F_000 840
_exptl_crystal_size_max 0.5
_exptl_crystal_size_mid 0.1
_exptl_crystal_size_min 0.08
_refine_diff_density_max 0.656
_refine_diff_density_min -0.866
_refine_diff_density_rms 0.095
_refine_ls_extinction_method none
_refine_ls_goodness_of_fit_ref 1.214
_refine_ls_hydrogen_treatment mixed
_refine_ls_matrix_type full
_refine_ls_number_parameters 205
_refine_ls_number_reflns 5612
_refine_ls_number_restraints 2
_refine_ls_restrained_S_all 1.215
_refine_ls_R_factor_all 0.0214
_refine_ls_R_factor_gt 0.0196
_refine_ls_shift/su_max 0.002
_refine_ls_shift/su_mean 0.000
_refine_ls_structure_factor_coef Fsqd
_refine_ls_weighting_details 'w=1/[\s^2^(Fo^2^)+(0.0139P)^2^+1.5049P] where P=(Fo^2^+2Fc^2^)/3'
_refine_ls_weighting_scheme calc
_refine_ls_wR_factor_gt 0.0445
_refine_ls_wR_factor_ref 0.0450
_reflns_Friedel_coverage 0.000
_reflns_number_gt 5355
_reflns_number_total 5612
_reflns_threshold_expression 'I > 2\s(I)'
_cod_data_source_file c8dt00546j2.cif
_cod_data_source_block tcd832
_cod_depositor_comments 'Adding full bibliography for 7046260--7046262.cif.'
_cod_database_code 7046261
_shelx_shelxl_version_number 2014/7
_shelx_space_group_comment
;
The symmetry employed for this shelxl refinement is uniquely defined
by the following loop, which should always be used as a source of
symmetry information in preference to the above space-group names.
They are only intended as comments.
;
_olex2_refinement_description
;
1. Fixed Uiso
 At 1.2 times of:
  All C(H) groups, All C(H,H,H) groups
2. Restrained distances
 N12-H12 = N2-H2
 1 with sigma of 0.01
3.a Aromatic/amide H refined with riding coordinates:
 C6(H6), C7(H7), C8(H8), C9(H9), C10(H10), C16(H16), C17(H17), C18(H18),
 C19(H19), C20(H20)
;
_olex2_exptl_crystal_mounting_method 'mounted in oil on a MiTeGen holder'
_olex2_submission_original_sample_id DBG22
_olex2_submission_special_instructions 'No special instructions were received'

loop_
_space_group_symop_operation_xyz
'x, y, z'
'-x, y+1/2, -z+1/2'
'-x, -y, -z'
'x, -y-1/2, z-1/2'

loop_
_atom_site_label
_atom_site_type_symbol
_atom_site_fract_x
_atom_site_fract_y
_atom_site_fract_z
_atom_site_U_iso_or_equiv
_atom_site_adp_type
_atom_site_occupancy
_atom_site_site_symmetry_order
_atom_site_calc_flag
_atom_site_refinement_flags_posn
Sb1 Sb 0.48954(2) -0.02551(2) 0.42271(2) 0.00854(3) Uani 1 1 d .
Cl1 Cl 0.70162(3) 0.14228(7) 0.44828(2) 0.01405(6) Uani 1 1 d .
O1 O 0.46850(9) 0.2935(2) 0.37479(4) 0.01283(18) Uani 1 1 d .
O4 O 0.58874(10) -0.1283(2) 0.34376(4) 0.01197(17) Uani 1 1 d .
O11 O 0.45164(9) 0.2484(2) 0.47690(4) 0.01109(17) Uani 1 1 d .
O14 O 0.28556(9) 0.0527(2) 0.41261(4) 0.01264(17) Uani 1 1 d .
N2 N 0.54921(11) 0.3180(2) 0.33968(4) 0.01120(19) Uani 1 1 d D
N12 N 0.33797(10) 0.3702(2) 0.46890(4) 0.01066(19) Uani 1 1 d D
C3 C 0.60370(12) 0.0999(3) 0.32400(5) 0.0095(2) Uani 1 1 d .
C5 C 0.67940(12) 0.1371(3) 0.28278(5) 0.0105(2) Uani 1 1 d .
C6 C 0.65138(13) 0.3409(3) 0.24755(5) 0.0133(2) Uani 1 1 d .
H6 H 0.5843 0.4600 0.2505 0.016 Uiso 1 1 calc R
C7 C 0.72153(15) 0.3695(3) 0.20829(5) 0.0175(3) Uani 1 1 d .
H7 H 0.7023 0.5075 0.1844 0.021 Uiso 1 1 calc R
C8 C 0.81963(16) 0.1956(3) 0.20423(6) 0.0196(3) Uani 1 1 d .
H8 H 0.8675 0.2147 0.1774 0.024 Uiso 1 1 calc R
C9 C 0.84840(15) -0.0071(3) 0.23919(6) 0.0194(3) Uani 1 1 d .
H9 H 0.9162 -0.1242 0.2364 0.023 Uiso 1 1 calc R
C10 C 0.77776(14) -0.0378(3) 0.27823(5) 0.0147(2) Uani 1 1 d .
H10 H 0.7965 -0.1777 0.3018 0.018 Uiso 1 1 calc R
C13 C 0.25531(12) 0.2625(3) 0.43600(5) 0.0107(2) Uani 1 1 d .
C15 C 0.13253(12) 0.3872(3) 0.42521(5) 0.0114(2) Uani 1 1 d .
C16 C 0.05687(14) 0.2877(3) 0.38519(6) 0.0181(3) Uani 1 1 d .
H16 H 0.0842 0.1424 0.3662 0.022 Uiso 1 1 calc R
C17 C -0.05869(15) 0.4006(4) 0.37300(6) 0.0218(3) Uani 1 1 d .
H17 H -0.1097 0.3332 0.3455 0.026 Uiso 1 1 calc R
H2 H 0.569(2) 0.507(2) 0.3325(9) 0.026 Uiso 1 1 d DR
H12 H 0.328(2) 0.520(4) 0.4920(7) 0.026 Uiso 1 1 d DR
C18 C -0.09974(13) 0.6106(3) 0.40077(6) 0.0167(3) Uani 1 1 d .
H18 H -0.1791 0.6860 0.3926 0.020 Uiso 1 1 calc R
C19 C -0.02455(15) 0.7102(4) 0.44053(6) 0.0210(3) Uani 1 1 d .
H19 H -0.0524 0.8551 0.4595 0.025 Uiso 1 1 calc R
C20 C 0.09141(14) 0.5999(4) 0.45297(6) 0.0197(3) Uani 1 1 d .
H20 H 0.1425 0.6693 0.4803 0.024 Uiso 1 1 calc R

loop_
_atom_site_aniso_label
_atom_site_aniso_U_11
_atom_site_aniso_U_22
_atom_site_aniso_U_33
_atom_site_aniso_U_23
_atom_site_aniso_U_13
_atom_site_aniso_U_12
Sb1 0.01081(4) 0.00763(4) 0.00740(4) -0.00094(3) 0.00208(3) -0.00041(3)
Cl1 0.01067(12) 0.01768(14) 0.01394(13) -0.00453(11) 0.00194(10) -0.00113(11)
O1 0.0162(4) 0.0115(4) 0.0119(4) 0.0024(3) 0.0068(3) 0.0035(3)
O4 0.0180(5) 0.0080(4) 0.0104(4) 0.0008(3) 0.0035(3) -0.0001(3)
O11 0.0097(4) 0.0135(4) 0.0098(4) -0.0025(3) 0.0002(3) 0.0033(3)
O14 0.0122(4) 0.0130(4) 0.0130(4) -0.0038(3) 0.0024(3) -0.0008(3)
N2 0.0151(5) 0.0086(4) 0.0106(5) 0.0009(4) 0.0045(4) 0.0008(4)
N12 0.0100(4) 0.0116(5) 0.0102(5) -0.0018(4) 0.0007(4) 0.0023(4)
C3 0.0126(5) 0.0091(5) 0.0067(5) -0.0003(4) -0.0004(4) -0.0004(4)
C5 0.0126(5) 0.0105(5) 0.0083(5) -0.0019(4) 0.0012(4) -0.0018(4)
C6 0.0154(6) 0.0147(6) 0.0097(5) 0.0016(4) 0.0003(4) 0.0002(5)
C7 0.0232(7) 0.0186(6) 0.0109(6) 0.0034(5) 0.0034(5) -0.0017(5)
C8 0.0254(7) 0.0195(7) 0.0157(6) -0.0006(5) 0.0098(5) -0.0033(6)
C9 0.0211(7) 0.0174(7) 0.0213(7) -0.0008(5) 0.0100(5) 0.0022(5)
C10 0.0178(6) 0.0128(6) 0.0141(6) 0.0003(5) 0.0041(5) 0.0017(5)
C13 0.0121(5) 0.0121(5) 0.0082(5) -0.0001(4) 0.0025(4) -0.0010(4)
C15 0.0102(5) 0.0127(5) 0.0113(5) 0.0009(4) 0.0017(4) 0.0000(4)
C16 0.0158(6) 0.0207(7) 0.0170(6) -0.0062(5) -0.0020(5) 0.0012(5)
C17 0.0158(6) 0.0267(8) 0.0212(7) -0.0063(6) -0.0058(5) 0.0020(6)
C18 0.0122(6) 0.0204(7) 0.0174(6) 0.0028(5) 0.0003(5) 0.0009(5)
C19 0.0156(6) 0.0248(7) 0.0218(7) -0.0063(6) -0.0010(5) 0.0067(6)
C20 0.0142(6) 0.0245(7) 0.0193(7) -0.0087(6) -0.0036(5) 0.0055(5)

loop_
_atom_type_symbol
_atom_type_description
_atom_type_scat_dispersion_real
_atom_type_scat_dispersion_imag
_atom_type_scat_source
C C 0.0033 0.0016 'International Tables Vol C Tables 4.2.6.8 and 6.1.1.4'
H H 0.0000 0.0000 'International Tables Vol C Tables 4.2.6.8 and 6.1.1.4'
Cl Cl 0.1484 0.1585 'International Tables Vol C Tables 4.2.6.8 and 6.1.1.4'
N N 0.0061 0.0033 'International Tables Vol C Tables 4.2.6.8 and 6.1.1.4'
O O 0.0106 0.0060 'International Tables Vol C Tables 4.2.6.8 and 6.1.1.4'
Sb Sb -0.5866 1.5461 'International Tables Vol C Tables 4.2.6.8 and 6.1.1.4'

loop_
_geom_angle_atom_site_label_1
_geom_angle_atom_site_label_2
_geom_angle_atom_site_label_3
_geom_angle
Cl1 Sb1 O4 80.62(2)
O1 Sb1 Cl1 88.02(3)
O1 Sb1 O4 68.92(4)
O1 Sb1 O11 86.72(4)
O1 Sb1 O14 75.32(4)
O11 Sb1 Cl1 80.54(3)
O11 Sb1 O4 149.54(4)
O11 Sb1 O14 72.98(4)
O14 Sb1 Cl1 149.25(3)
O14 Sb1 O4 115.57(4)
N2 O1 Sb1 118.50(8)
C3 O4 Sb1 105.69(8)
N12 O11 Sb1 114.40(7)
C13 O14 Sb1 112.49(9)
O1 N2 H2 113.2(15)
C3 N2 O1 120.06(11)
C3 N2 H2 126.1(15)
O11 N12 H12 112.6(15)
C13 N12 O11 118.59(11)
C13 N12 H12 128.5(15)
O4 C3 N2 119.91(12)
O4 C3 C5 122.96(12)
N2 C3 C5 117.12(12)
C6 C5 C3 120.83(12)
C10 C5 C3 119.48(12)
C10 C5 C6 119.67(12)
C5 C6 H6 119.9
C7 C6 C5 120.25(13)
C7 C6 H6 119.9
C6 C7 H7 120.2
C8 C7 C6 119.66(14)
C8 C7 H7 120.2
C7 C8 H8 119.8
C7 C8 C9 120.48(14)
C9 C8 H8 119.8
C8 C9 H9 120.0
C10 C9 C8 119.99(14)
C10 C9 H9 120.0
C5 C10 H10 120.0
C9 C10 C5 119.95(14)
C9 C10 H10 120.0
O14 C13 N12 118.08(12)
O14 C13 C15 120.89(12)
N12 C13 C15 120.99(12)
C16 C15 C13 117.77(13)
C16 C15 C20 119.48(13)
C20 C15 C13 122.74(13)
C15 C16 H16 120.0
C17 C16 C15 120.08(14)
C17 C16 H16 120.0
C16 C17 H17 119.8
C18 C17 C16 120.38(14)
C18 C17 H17 119.8
C17 C18 H18 120.2
C19 C18 C17 119.62(14)
C19 C18 H18 120.2
C18 C19 H19 119.7
C18 C19 C20 120.55(15)
C20 C19 H19 119.7
C15 C20 H20 120.1
C19 C20 C15 119.87(14)
C19 C20 H20 120.1

loop_
_geom_bond_atom_site_label_1
_geom_bond_atom_site_label_2
_geom_bond_distance
Sb1 Cl1 2.4964(3)
Sb1 O1 2.0416(10)
Sb1 O4 2.5679(10)
Sb1 O11 2.0766(10)
Sb1 O14 2.2568(10)
O1 N2 1.3774(15)
O4 C3 1.2633(16)
O11 N12 1.3789(15)
O14 C13 1.2754(16)
N2 C3 1.3201(17)
N2 H2 0.978(9)
N12 C13 1.3193(17)
N12 H12 0.986(9)
C3 C5 1.4797(18)
C5 C6 1.4017(19)
C5 C10 1.3946(19)
C6 H6 0.9500
C6 C7 1.392(2)
C7 H7 0.9500
C7 C8 1.387(2)
C8 H8 0.9500
C8 C9 1.394(2)
C9 H9 0.9500
C9 C10 1.391(2)
C10 H10 0.9500
C13 C15 1.4800(19)
C15 C16 1.391(2)
C15 C20 1.395(2)
C16 H16 0.9500
C16 C17 1.391(2)
C17 H17 0.9500
C17 C18 1.385(2)
C18 H18 0.9500
C18 C19 1.383(2)
C19 H19 0.9500
C19 C20 1.391(2)
C20 H20 0.9500

loop_
_geom_hbond_atom_site_label_D
_geom_hbond_atom_site_label_H
_geom_hbond_atom_site_label_A
_geom_hbond_distance_DH
_geom_hbond_distance_HA
_geom_hbond_distance_DA
_geom_hbond_angle_DHA
_geom_hbond_site_symmetry_A
C7 H7 O14 0.95 2.68 3.4210(18) 135.2 2_655
N2 H2 O4 0.978(9) 1.829(13) 2.7568(15) 157(2) 1_565
N12 H12 Cl1 0.986(9) 2.373(10) 3.3573(12) 176(2) 3_666

loop_
_geom_torsion_atom_site_label_1
_geom_torsion_atom_site_label_2
_geom_torsion_atom_site_label_3
_geom_torsion_atom_site_label_4
_geom_torsion
Sb1 O1 N2 C3 26.83(16)
Sb1 O4 C3 N2 -12.89(14)
Sb1 O4 C3 C5 168.00(10)
Sb1 O11 N12 C13 15.48(15)
Sb1 O14 C13 N12 -12.48(15)
Sb1 O14 C13 C15 165.31(9)
O1 N2 C3 O4 -5.16(19)
O1 N2 C3 C5 174.00(11)
O4 C3 C5 C6 149.53(13)
O4 C3 C5 C10 -28.67(19)
O11 N12 C13 O14 -1.09(18)
O11 N12 C13 C15 -178.88(11)
O14 C13 C15 C16 -7.1(2)
O14 C13 C15 C20 173.67(14)
N2 C3 C5 C6 -29.60(18)
N2 C3 C5 C10 152.20(13)
N12 C13 C15 C16 170.58(14)
N12 C13 C15 C20 -8.6(2)
C3 C5 C6 C7 -178.43(13)
C3 C5 C10 C9 179.04(14)
C5 C6 C7 C8 -0.1(2)
C6 C5 C10 C9 0.8(2)
C6 C7 C8 C9 -0.1(2)
C7 C8 C9 C10 0.7(3)
C8 C9 C10 C5 -1.0(2)
C10 C5 C6 C7 -0.2(2)
C13 C15 C16 C17 -179.01(15)
C13 C15 C20 C19 179.26(15)
C15 C16 C17 C18 -0.6(3)
C16 C15 C20 C19 0.1(2)
C16 C17 C18 C19 0.7(3)
C17 C18 C19 C20 -0.4(3)
C18 C19 C20 C15 0.0(3)
C20 C15 C16 C17 0.2(2)
